data_1548436
loop_
_publ_author_name
'Katsuma, Yuhei'
'Asakawa, Hiroki'
'Yamashita, Makoto'

_publ_section_title
;
 Reactivity of highly Lewis acidic diborane(4) towards pyridine and
 isocyanide: formation of boraalkene-pyridine complex and
 <i>ortho</i>-functionalized pyridine derivatives.
;
_journal_issue 5
_journal_name_full 'Chemical science'
_journal_page_first 1301
_journal_page_last 1310
_journal_paper_doi 10.1039/c7sc04759b
_journal_volume 9
_journal_year 2018
_chemical_formula_moiety 'C38 H48 B2 N2 O2'
_chemical_formula_sum 'C38 H48 B2 N2 O2'
_chemical_formula_weight 586.40
_space_group_crystal_system monoclinic
_space_group_IT_number 14
_space_group_name_Hall '-P 2yn'
_space_group_name_H-M_alt 'P 1 21/n 1'
_symmetry_space_group_name_Hall '-P 2yn'
_symmetry_space_group_name_H-M 'P 1 21/n 1'
_atom_sites_solution_hydrogens geom
_audit_creation_method SHELXL-2014
_audit_update_record
;
2017-11-03 deposited with the CCDC.
2017-12-11 downloaded from the CCDC.
;
_cell_angle_alpha 90
_cell_angle_beta 90.444(4)
_cell_angle_gamma 90
_cell_formula_units_Z 4
_cell_length_a 8.565(3)
_cell_length_b 33.036(12)
_cell_length_c 11.991(5)
_cell_measurement_reflns_used 4950
_cell_measurement_temperature 93.1500
_cell_measurement_theta_max 30.6254
_cell_measurement_theta_min 2.6788
_cell_volume 3393(2)
_computing_cell_refinement 'RIGAKU CrystalClear'
_computing_data_collection 'RIGAKU CrystalClear'
_computing_data_reduction 'RIGAKU CrystalClear'
_computing_molecular_graphics 'Yadokari-XG 2009(Wakita Nemoto et al.)'
_computing_publication_material 'Yadokari-XG 2009(Wakita,Nemoto et al.)'
_computing_structure_refinement 'SHELXL-2014 (Sheldrick, 2014)'
_computing_structure_solution SIR-97
_diffrn_ambient_temperature 93(2)
_diffrn_detector_area_resol_mean 28.5714
_diffrn_measured_fraction_theta_full 0.998
_diffrn_measured_fraction_theta_max 0.998
_diffrn_measurement_device_type 'Rigaku VariMax Saturn'
_diffrn_measurement_method 'omega scans'
_diffrn_radiation_monochromator Confocal
_diffrn_radiation_source 'rotating-anode X-ray tube'
_diffrn_radiation_type MoK\a
_diffrn_radiation_wavelength 0.71075
_diffrn_reflns_av_R_equivalents 0.1301
_diffrn_reflns_av_unetI/netI 0.1097
_diffrn_reflns_Laue_measured_fraction_full 0.998
_diffrn_reflns_Laue_measured_fraction_max 0.998
_diffrn_reflns_limit_h_max 10
_diffrn_reflns_limit_h_min -10
_diffrn_reflns_limit_k_max 40
_diffrn_reflns_limit_k_min -40
_diffrn_reflns_limit_l_max 14
_diffrn_reflns_limit_l_min -14
_diffrn_reflns_number 31248
_diffrn_reflns_point_group_measured_fraction_full 0.998
_diffrn_reflns_point_group_measured_fraction_max 0.998
_diffrn_reflns_theta_full 25.242
_diffrn_reflns_theta_max 25.998
_diffrn_reflns_theta_min 2.995
_exptl_absorpt_coefficient_mu 0.069
_exptl_absorpt_correction_T_max 1.0000
_exptl_absorpt_correction_T_min 0.8914
_exptl_absorpt_correction_type multi-scan
_exptl_absorpt_process_details 'Jacobson, R. (1998) Private communication'
_exptl_crystal_colour Yellow
_exptl_crystal_density_diffrn 1.148
_exptl_crystal_description Platelet
_exptl_crystal_F_000 1264
_exptl_crystal_size_max 0.210
_exptl_crystal_size_mid 0.060
_exptl_crystal_size_min 0.030
_refine_diff_density_max 0.258
_refine_diff_density_min -0.301
_refine_diff_density_rms 0.063
_refine_ls_extinction_method none
_refine_ls_goodness_of_fit_ref 1.101
_refine_ls_hydrogen_treatment constr
_refine_ls_matrix_type full
_refine_ls_number_parameters 409
_refine_ls_number_reflns 6669
_refine_ls_number_restraints 0
_refine_ls_restrained_S_all 1.101
_refine_ls_R_factor_all 0.1455
_refine_ls_R_factor_gt 0.0904
_refine_ls_shift/su_max 0.000
_refine_ls_shift/su_mean 0.000
_refine_ls_structure_factor_coef Fsqd
_refine_ls_weighting_details 'w=1/[\s^2^(Fo^2^)+(0.0645P)^2^+1.9673P] where P=(Fo^2^+2Fc^2^)/3'
_refine_ls_weighting_scheme calc
_refine_ls_wR_factor_gt 0.1686
_refine_ls_wR_factor_ref 0.1963
_reflns_Friedel_coverage 0.000
_reflns_number_gt 4232
_reflns_number_total 6669
_reflns_threshold_expression 'I > 2\s(I)'
_cod_data_source_file c7sc04759b3.cif
_cod_data_source_block 5
_cod_depositor_comments
;
The following automatic conversions were performed:

'_exptl_absorpt_correction_type' value 'Multi-scan' changed to
'multi-scan' according to
/home/data/users/saulius/crontab/automatic-downloads/rss-feeds/RSC/lib/dictionaries/cif_core.dic
dictionary named 'cif_core.dic' version 2.4.2 from 2011-04-26.

Automatic conversion script
Id: cif_fix_values 4973 2017-02-22 13:04:09Z antanas 

 Adding full bibliography for 1548427--1548445.cif.
;
_cod_database_code 1548436
_shelx_space_group_comment
;
The symmetry employed for this shelxl refinement is uniquely defined
by the following loop, which should always be used as a source of
symmetry information in preference to the above space-group names.
They are only intended as comments.
;
_shelx_estimated_absorpt_t_min 0.986
_shelx_estimated_absorpt_t_max 0.998
_shelxl_version_number 2014-3

loop_
_space_group_symop_operation_xyz
'x, y, z'
'-x+1/2, y+1/2, -z+1/2'
'-x, -y, -z'
'x-1/2, -y-1/2, z-1/2'

loop_
_atom_site_label
_atom_site_type_symbol
_atom_site_fract_x
_atom_site_fract_y
_atom_site_fract_z
_atom_site_U_iso_or_equiv
_atom_site_adp_type
_atom_site_occupancy
_atom_site_site_symmetry_order
_atom_site_calc_flag
_atom_site_refinement_flags_posn
_atom_site_refinement_flags_adp
N1 N 0.3679(3) 0.19725(8) -0.0215(2) 0.0207(6) Uani 1 1 d . .
C1 C 0.4617(4) 0.21738(10) -0.1019(3) 0.0268(8) Uani 1 1 d . .
H1 H 0.5023 0.2434 -0.0851 0.032 Uiso 1 1 calc R U
C2 C 0.4939(4) 0.20056(11) -0.2003(3) 0.0296(8) Uani 1 1 d . .
H2 H 0.5592 0.2143 -0.2516 0.036 Uiso 1 1 calc R U
C3 C 0.4289(4) 0.16134(10) -0.2285(3) 0.0274(8) Uani 1 1 d . .
H3 H 0.4340 0.1516 -0.3030 0.033 Uiso 1 1 calc R U
C4 C 0.3615(4) 0.13875(10) -0.1492(3) 0.0243(8) Uani 1 1 d . .
H4 H 0.3147 0.1135 -0.1676 0.029 Uiso 1 1 calc R U
C5 C 0.3607(4) 0.15342(10) -0.0337(3) 0.0208(7) Uani 1 1 d . .
C6 C 0.3627(4) 0.13258(10) 0.0635(3) 0.0221(7) Uani 1 1 d . .
H6 H 0.3867 0.1482 0.1278 0.027 Uiso 1 1 calc R U
N2 N 0.3347(3) 0.09112(8) 0.0841(2) 0.0223(6) Uani 1 1 d . .
B1 B 0.2769(4) 0.21984(11) 0.0560(3) 0.0214(8) Uani 1 1 d . .
B2 B 0.3123(4) 0.07823(11) 0.1962(3) 0.0224(9) Uani 1 1 d . .
C7 C 0.3099(4) 0.06353(9) -0.0086(3) 0.0232(8) Uani 1 1 d . .
C8 C 0.1571(4) 0.05423(10) -0.0429(3) 0.0241(8) Uani 1 1 d . .
C9 C 0.1384(4) 0.02921(10) -0.1356(3) 0.0312(9) Uani 1 1 d . .
H9 H 0.0360 0.0224 -0.1602 0.037 Uiso 1 1 calc R U
C10 C 0.2661(4) 0.01403(11) -0.1931(3) 0.0372(10) Uani 1 1 d . .
H10 H 0.2509 -0.0025 -0.2570 0.045 Uiso 1 1 calc R U
C11 C 0.4169(4) 0.02327(11) -0.1560(3) 0.0342(9) Uani 1 1 d . .
H11 H 0.5042 0.0124 -0.1943 0.041 Uiso 1 1 calc R U
C12 C 0.4408(4) 0.04803(10) -0.0642(3) 0.0267(8) Uani 1 1 d . .
C13 C 0.0173(4) 0.07177(11) 0.0154(3) 0.0300(8) Uani 1 1 d . .
H13 H -0.0646 0.0779 -0.0396 0.045 Uiso 1 1 calc R U
H13A H 0.0478 0.0967 0.0541 0.045 Uiso 1 1 calc R U
H13B H -0.0222 0.0522 0.0696 0.045 Uiso 1 1 calc R U
C14 C 0.6049(4) 0.05982(11) -0.0294(3) 0.0327(9) Uani 1 1 d . .
H14 H 0.6792 0.0401 -0.0591 0.049 Uiso 1 1 calc R U
H14A H 0.6126 0.0602 0.0522 0.049 Uiso 1 1 calc R U
H14B H 0.6292 0.0868 -0.0588 0.049 Uiso 1 1 calc R U
C15 C 0.3236(4) 0.26589(9) 0.0780(3) 0.0195(7) Uani 1 1 d . .
C16 C 0.4706(4) 0.27661(10) 0.1240(3) 0.0218(7) Uani 1 1 d . .
C17 C 0.5037(4) 0.31709(10) 0.1502(3) 0.0239(8) Uani 1 1 d . .
H17 H 0.6034 0.3237 0.1802 0.029 Uiso 1 1 calc R U
C18 C 0.3950(4) 0.34781(10) 0.1336(3) 0.0262(8) Uani 1 1 d . .
C19 C 0.2529(4) 0.33746(10) 0.0843(3) 0.0234(8) Uani 1 1 d . .
H19 H 0.1786 0.3581 0.0696 0.028 Uiso 1 1 calc R U
C20 C 0.2165(4) 0.29759(10) 0.0559(3) 0.0204(7) Uani 1 1 d . .
C21 C 0.5980(4) 0.24558(10) 0.1475(3) 0.0281(8) Uani 1 1 d . .
H21 H 0.5501 0.2196 0.1673 0.042 Uiso 1 1 calc R U
H21A H 0.6638 0.2550 0.2095 0.042 Uiso 1 1 calc R U
H21B H 0.6620 0.2421 0.0808 0.042 Uiso 1 1 calc R U
C22 C 0.4268(5) 0.39083(11) 0.1712(3) 0.0360(9) Uani 1 1 d . .
H22 H 0.5325 0.3926 0.2028 0.054 Uiso 1 1 calc R U
H22A H 0.3507 0.3986 0.2279 0.054 Uiso 1 1 calc R U
H22B H 0.4179 0.4091 0.1072 0.054 Uiso 1 1 calc R U
C23 C 0.0602(4) 0.28905(11) 0.0009(3) 0.0288(8) Uani 1 1 d . .
H23 H 0.0016 0.3144 -0.0070 0.043 Uiso 1 1 calc R U
H23A H 0.0010 0.2701 0.0470 0.043 Uiso 1 1 calc R U
H23B H 0.0770 0.2772 -0.0729 0.043 Uiso 1 1 calc R U
C24 C 0.1310(4) 0.19924(10) 0.1160(3) 0.0207(7) Uani 1 1 d . .
C25 C 0.1227(4) 0.19538(10) 0.2332(3) 0.0217(7) Uani 1 1 d . .
C26 C -0.0076(4) 0.17753(10) 0.2832(3) 0.0234(8) Uani 1 1 d . .
H26 H -0.0103 0.1752 0.3621 0.028 Uiso 1 1 calc R U
C27 C -0.1333(4) 0.16303(10) 0.2205(3) 0.0234(8) Uani 1 1 d . .
C28 C -0.1265(4) 0.16760(10) 0.1054(3) 0.0227(8) Uani 1 1 d . .
H28 H -0.2123 0.1586 0.0612 0.027 Uiso 1 1 calc R U
C29 C 0.0021(4) 0.18492(10) 0.0523(3) 0.0208(7) Uani 1 1 d . .
C30 C 0.2574(4) 0.20848(10) 0.3078(3) 0.0260(8) Uani 1 1 d . .
H30 H 0.2266 0.2061 0.3861 0.039 Uiso 1 1 calc R U
H30A H 0.2845 0.2367 0.2915 0.039 Uiso 1 1 calc R U
H30B H 0.3480 0.1911 0.2941 0.039 Uiso 1 1 calc R U
C31 C -0.2707(4) 0.14236(11) 0.2742(3) 0.0316(9) Uani 1 1 d . .
H31 H -0.2444 0.1356 0.3517 0.047 Uiso 1 1 calc R U
H31A H -0.2957 0.1175 0.2332 0.047 Uiso 1 1 calc R U
H31B H -0.3611 0.1605 0.2726 0.047 Uiso 1 1 calc R U
C32 C -0.0026(4) 0.18625(11) -0.0738(3) 0.0274(8) Uani 1 1 d . .
H32 H 0.0249 0.1596 -0.1036 0.041 Uiso 1 1 calc R U
H32A H 0.0721 0.2064 -0.1005 0.041 Uiso 1 1 calc R U
H32B H -0.1080 0.1936 -0.0990 0.041 Uiso 1 1 calc R U
O1 O 0.3427(3) 0.10276(7) 0.28653(18) 0.0261(6) Uani 1 1 d . .
O2 O 0.2548(3) 0.04049(7) 0.22516(19) 0.0267(6) Uani 1 1 d . .
C33 C 0.3251(4) 0.07738(10) 0.3859(3) 0.0260(8) Uani 1 1 d . .
C34 C 0.2109(4) 0.04418(10) 0.3429(3) 0.0284(8) Uani 1 1 d . .
C35 C 0.4860(4) 0.06055(12) 0.4158(3) 0.0398(10) Uani 1 1 d . .
H35 H 0.5269 0.0452 0.3524 0.060 Uiso 1 1 calc R U
H35A H 0.4775 0.0427 0.4807 0.060 Uiso 1 1 calc R U
H35B H 0.5570 0.0829 0.4335 0.060 Uiso 1 1 calc R U
C36 C 0.2633(5) 0.10340(11) 0.4801(3) 0.0356(9) Uani 1 1 d . .
H36 H 0.3435 0.1229 0.5029 0.053 Uiso 1 1 calc R U
H36A H 0.2366 0.0861 0.5436 0.053 Uiso 1 1 calc R U
H36B H 0.1699 0.1179 0.4545 0.053 Uiso 1 1 calc R U
C37 C 0.0399(4) 0.05818(12) 0.3444(3) 0.0382(10) Uani 1 1 d . .
H37 H 0.0320 0.0853 0.3115 0.057 Uiso 1 1 calc R U
H37A H 0.0031 0.0590 0.4215 0.057 Uiso 1 1 calc R U
H37B H -0.0244 0.0392 0.3011 0.057 Uiso 1 1 calc R U
C38 C 0.2262(5) 0.00279(11) 0.3966(3) 0.0416(10) Uani 1 1 d . .
H38 H 0.1475 -0.0155 0.3648 0.062 Uiso 1 1 calc R U
H38A H 0.2102 0.0052 0.4772 0.062 Uiso 1 1 calc R U
H38B H 0.3307 -0.0081 0.3827 0.062 Uiso 1 1 calc R U

loop_
_atom_site_aniso_label
_atom_site_aniso_U_11
_atom_site_aniso_U_22
_atom_site_aniso_U_33
_atom_site_aniso_U_23
_atom_site_aniso_U_13
_atom_site_aniso_U_12
N1 0.0214(15) 0.0195(15) 0.0213(15) -0.0013(12) 0.0044(12) -0.0006(11)
C1 0.026(2) 0.0225(19) 0.032(2) 0.0012(16) 0.0052(15) -0.0045(15)
C2 0.033(2) 0.029(2) 0.027(2) -0.0023(16) 0.0101(16) -0.0053(16)
C3 0.031(2) 0.030(2) 0.0217(19) -0.0055(15) 0.0051(15) -0.0011(16)
C4 0.0245(19) 0.0206(18) 0.0277(19) -0.0038(15) -0.0023(15) 0.0009(14)
C5 0.0178(17) 0.0213(18) 0.0233(18) -0.0020(14) 0.0016(14) -0.0021(14)
C6 0.0158(17) 0.0204(18) 0.030(2) -0.0010(15) -0.0006(14) -0.0019(13)
N2 0.0209(15) 0.0195(15) 0.0264(16) 0.0003(12) 0.0012(12) -0.0018(12)
B1 0.021(2) 0.022(2) 0.021(2) 0.0030(16) -0.0059(16) 0.0018(16)
B2 0.017(2) 0.019(2) 0.031(2) 0.0024(17) 0.0009(16) 0.0023(15)
C7 0.0245(19) 0.0156(17) 0.0295(19) -0.0028(14) -0.0008(15) -0.0021(14)
C8 0.0212(18) 0.0197(18) 0.031(2) 0.0011(15) -0.0007(15) -0.0014(14)
C9 0.023(2) 0.025(2) 0.046(2) -0.0058(17) -0.0037(17) -0.0014(15)
C10 0.036(2) 0.035(2) 0.040(2) -0.0157(18) -0.0032(18) -0.0002(18)
C11 0.028(2) 0.028(2) 0.046(2) -0.0093(18) 0.0002(18) 0.0008(16)
C12 0.0209(18) 0.0218(19) 0.037(2) -0.0052(16) 0.0012(15) 0.0002(14)
C13 0.0200(18) 0.033(2) 0.037(2) 0.0006(17) 0.0005(16) 0.0012(15)
C14 0.0195(19) 0.033(2) 0.046(2) -0.0069(18) 0.0027(17) 0.0023(15)
C15 0.0242(18) 0.0172(17) 0.0171(17) -0.0004(13) 0.0042(14) -0.0001(13)
C16 0.0206(18) 0.0231(18) 0.0217(18) -0.0005(14) 0.0019(14) 0.0002(14)
C17 0.0216(18) 0.0255(19) 0.0248(19) -0.0010(15) 0.0002(14) -0.0027(14)
C18 0.031(2) 0.0218(19) 0.0263(19) 0.0010(15) 0.0080(15) -0.0043(15)
C19 0.0267(19) 0.0203(18) 0.0233(18) 0.0013(14) 0.0017(15) 0.0035(14)
C20 0.0201(18) 0.0200(18) 0.0212(18) -0.0004(14) 0.0028(14) -0.0017(13)
C21 0.0199(18) 0.027(2) 0.037(2) -0.0013(16) -0.0014(16) 0.0008(15)
C22 0.040(2) 0.026(2) 0.042(2) -0.0053(17) 0.0076(18) -0.0030(17)
C23 0.026(2) 0.030(2) 0.030(2) 0.0016(16) -0.0040(16) 0.0048(16)
C24 0.0200(18) 0.0223(18) 0.0200(18) 0.0001(14) 0.0013(14) 0.0040(14)
C25 0.0242(18) 0.0172(17) 0.0239(18) 0.0003(14) 0.0008(14) 0.0027(14)
C26 0.0213(18) 0.0237(19) 0.0252(19) 0.0030(15) 0.0037(14) 0.0013(14)
C27 0.0202(18) 0.0205(18) 0.029(2) 0.0016(15) 0.0069(15) 0.0007(14)
C28 0.0161(17) 0.0240(19) 0.028(2) -0.0031(15) -0.0014(14) 0.0015(14)
C29 0.0173(17) 0.0192(18) 0.0260(19) -0.0043(14) 0.0010(14) 0.0024(13)
C30 0.0237(19) 0.029(2) 0.0249(19) -0.0011(15) 0.0013(15) -0.0005(15)
C31 0.024(2) 0.038(2) 0.032(2) 0.0017(17) 0.0048(16) 0.0003(16)
C32 0.0246(19) 0.034(2) 0.0234(19) -0.0024(16) -0.0016(15) -0.0014(15)
O1 0.0292(14) 0.0237(13) 0.0254(13) 0.0042(10) 0.0028(10) -0.0045(10)
O2 0.0273(13) 0.0216(13) 0.0313(14) 0.0007(10) 0.0037(11) -0.0029(10)
C33 0.028(2) 0.0256(19) 0.0244(19) 0.0069(15) 0.0006(15) -0.0037(15)
C34 0.031(2) 0.028(2) 0.026(2) 0.0043(16) 0.0051(15) -0.0032(16)
C35 0.034(2) 0.044(2) 0.041(2) 0.0109(19) -0.0081(18) 0.0005(18)
C36 0.043(2) 0.034(2) 0.030(2) -0.0029(17) 0.0037(17) -0.0084(18)
C37 0.028(2) 0.046(3) 0.041(2) -0.0063(19) 0.0057(18) -0.0034(18)
C38 0.058(3) 0.032(2) 0.035(2) 0.0067(18) 0.003(2) -0.005(2)

loop_
_atom_type_symbol
_atom_type_description
_atom_type_scat_dispersion_real
_atom_type_scat_dispersion_imag
_atom_type_scat_source
C C 0.0033 0.0016 'International Tables Vol C Tables 4.2.6.8 and 6.1.1.4'
H H 0.0000 0.0000 'International Tables Vol C Tables 4.2.6.8 and 6.1.1.4'
B B 0.0013 0.0007 'International Tables Vol C Tables 4.2.6.8 and 6.1.1.4'
N N 0.0061 0.0033 'International Tables Vol C Tables 4.2.6.8 and 6.1.1.4'
O O 0.0106 0.0060 'International Tables Vol C Tables 4.2.6.8 and 6.1.1.4'

loop_
_geom_angle_atom_site_label_1
_geom_angle_atom_site_label_2
_geom_angle_atom_site_label_3
_geom_angle
C1 N1 B1 120.7(3)
C1 N1 C5 114.8(3)
B1 N1 C5 124.2(3)
C2 C1 N1 121.7(3)
C2 C1 H1 119.2
N1 C1 H1 119.2
C1 C2 C3 119.8(3)
C1 C2 H2 120.1
C3 C2 H2 120.1
C4 C3 C2 119.8(3)
C4 C3 H3 120.1
C2 C3 H3 120.1
C3 C4 C5 119.4(3)
C3 C4 H4 120.3
C5 C4 H4 120.3
C6 C5 N1 114.8(3)
C6 C5 C4 130.1(3)
N1 C5 C4 115.0(3)
C5 C6 N2 130.0(3)
C5 C6 H6 115.0
N2 C6 H6 115.0
C6 N2 B2 118.6(3)
C6 N2 C7 120.0(3)
B2 N2 C7 121.0(3)
N1 B1 C15 117.9(3)
N1 B1 C24 120.2(3)
C15 B1 C24 121.9(3)
O1 B2 O2 113.5(3)
O1 B2 N2 122.8(3)
O2 B2 N2 123.8(3)
C8 C7 C12 121.8(3)
C8 C7 N2 119.5(3)
C12 C7 N2 118.7(3)
C9 C8 C7 117.7(3)
C9 C8 C13 120.7(3)
C7 C8 C13 121.5(3)
C10 C9 C8 121.5(3)
C10 C9 H9 119.2
C8 C9 H9 119.2
C9 C10 C11 119.5(3)
C9 C10 H10 120.2
C11 C10 H10 120.2
C12 C11 C10 120.8(3)
C12 C11 H11 119.6
C10 C11 H11 119.6
C11 C12 C7 118.6(3)
C11 C12 C14 120.1(3)
C7 C12 C14 121.2(3)
C8 C13 H13 109.5
C8 C13 H13A 109.5
H13 C13 H13A 109.5
C8 C13 H13B 109.5
H13 C13 H13B 109.5
H13A C13 H13B 109.5
C12 C14 H14 109.5
C12 C14 H14A 109.5
H14 C14 H14A 109.5
C12 C14 H14B 109.5
H14 C14 H14B 109.5
H14A C14 H14B 109.5
C16 C15 C20 117.4(3)
C16 C15 B1 121.6(3)
C20 C15 B1 120.9(3)
C17 C16 C15 120.2(3)
C17 C16 C21 117.3(3)
C15 C16 C21 122.5(3)
C18 C17 C16 122.1(3)
C18 C17 H17 119.0
C16 C17 H17 119.0
C17 C18 C19 117.6(3)
C17 C18 C22 121.6(3)
C19 C18 C22 120.8(3)
C18 C19 C20 121.9(3)
C18 C19 H19 119.0
C20 C19 H19 119.0
C19 C20 C15 120.6(3)
C19 C20 C23 118.5(3)
C15 C20 C23 120.9(3)
C16 C21 H21 109.5
C16 C21 H21A 109.5
H21 C21 H21A 109.5
C16 C21 H21B 109.5
H21 C21 H21B 109.5
H21A C21 H21B 109.5
C18 C22 H22 109.5
C18 C22 H22A 109.5
H22 C22 H22A 109.5
C18 C22 H22B 109.5
H22 C22 H22B 109.5
H22A C22 H22B 109.5
C20 C23 H23 109.5
C20 C23 H23A 109.5
H23 C23 H23A 109.5
C20 C23 H23B 109.5
H23 C23 H23B 109.5
H23A C23 H23B 109.5
C25 C24 C29 117.4(3)
C25 C24 B1 122.1(3)
C29 C24 B1 120.5(3)
C26 C25 C24 120.7(3)
C26 C25 C30 118.1(3)
C24 C25 C30 121.1(3)
C27 C26 C25 121.9(3)
C27 C26 H26 119.0
C25 C26 H26 119.0
C28 C27 C26 117.4(3)
C28 C27 C31 120.8(3)
C26 C27 C31 121.8(3)
C27 C28 C29 122.4(3)
C27 C28 H28 118.8
C29 C28 H28 118.8
C28 C29 C24 120.2(3)
C28 C29 C32 116.9(3)
C24 C29 C32 122.9(3)
C25 C30 H30 109.5
C25 C30 H30A 109.5
H30 C30 H30A 109.5
C25 C30 H30B 109.5
H30 C30 H30B 109.5
H30A C30 H30B 109.5
C27 C31 H31 109.5
C27 C31 H31A 109.5
H31 C31 H31A 109.5
C27 C31 H31B 109.5
H31 C31 H31B 109.5
H31A C31 H31B 109.5
C29 C32 H32 109.5
C29 C32 H32A 109.5
H32 C32 H32A 109.5
C29 C32 H32B 109.5
H32 C32 H32B 109.5
H32A C32 H32B 109.5
B2 O1 C33 106.4(3)
B2 O2 C34 105.1(3)
O1 C33 C36 108.6(3)
O1 C33 C35 107.5(3)
C36 C33 C35 110.5(3)
O1 C33 C34 101.7(2)
C36 C33 C34 115.1(3)
C35 C33 C34 112.7(3)
O2 C34 C38 108.2(3)
O2 C34 C37 106.7(3)
C38 C34 C37 110.2(3)
O2 C34 C33 102.2(2)
C38 C34 C33 116.3(3)
C37 C34 C33 112.4(3)
C33 C35 H35 109.5
C33 C35 H35A 109.5
H35 C35 H35A 109.5
C33 C35 H35B 109.5
H35 C35 H35B 109.5
H35A C35 H35B 109.5
C33 C36 H36 109.5
C33 C36 H36A 109.5
H36 C36 H36A 109.5
C33 C36 H36B 109.5
H36 C36 H36B 109.5
H36A C36 H36B 109.5
C34 C37 H37 109.5
C34 C37 H37A 109.5
H37 C37 H37A 109.5
C34 C37 H37B 109.5
H37 C37 H37B 109.5
H37A C37 H37B 109.5
C34 C38 H38 109.5
C34 C38 H38A 109.5
H38 C38 H38A 109.5
C34 C38 H38B 109.5
H38 C38 H38B 109.5
H38A C38 H38B 109.5

loop_
_geom_bond_atom_site_label_1
_geom_bond_atom_site_label_2
_geom_bond_distance
N1 C1 1.425(4)
N1 B1 1.428(4)
N1 C5 1.457(4)
C1 C2 1.334(5)
C1 H1 0.9500
C2 C3 1.449(5)
C2 H2 0.9500
C3 C4 1.344(5)
C3 H3 0.9500
C4 C5 1.467(5)
C4 H4 0.9500
C5 C6 1.354(4)
C6 N2 1.412(4)
C6 H6 0.9500
N2 B2 1.425(5)
N2 C7 1.452(4)
B1 C15 1.595(5)
B1 C24 1.598(5)
B2 O1 1.376(4)
B2 O2 1.386(4)
C7 C8 1.403(5)
C7 C12 1.405(5)
C8 C9 1.393(5)
C8 C13 1.508(5)
C9 C10 1.391(5)
C9 H9 0.9500
C10 C11 1.396(5)
C10 H10 0.9500
C11 C12 1.386(5)
C11 H11 0.9500
C12 C14 1.514(5)
C13 H13 0.9800
C13 H13A 0.9800
C13 H13B 0.9800
C14 H14 0.9800
C14 H14A 0.9800
C14 H14B 0.9800
C15 C16 1.416(4)
C15 C20 1.416(4)
C16 C17 1.402(4)
C16 C21 1.521(4)
C17 C18 1.390(5)
C17 H17 0.9500
C18 C19 1.392(5)
C18 C22 1.515(5)
C19 C20 1.395(4)
C19 H19 0.9500
C20 C23 1.514(5)
C21 H21 0.9800
C21 H21A 0.9800
C21 H21B 0.9800
C22 H22 0.9800
C22 H22A 0.9800
C22 H22B 0.9800
C23 H23 0.9800
C23 H23A 0.9800
C23 H23B 0.9800
C24 C25 1.413(4)
C24 C29 1.419(4)
C25 C26 1.401(4)
C25 C30 1.518(5)
C26 C27 1.394(5)
C26 H26 0.9500
C27 C28 1.390(5)
C27 C31 1.509(4)
C28 C29 1.399(4)
C28 H28 0.9500
C29 C32 1.513(4)
C30 H30 0.9800
C30 H30A 0.9800
C30 H30B 0.9800
C31 H31 0.9800
C31 H31A 0.9800
C31 H31B 0.9800
C32 H32 0.9800
C32 H32A 0.9800
C32 H32B 0.9800
O1 C33 1.465(4)
O2 C34 1.469(4)
C33 C36 1.518(5)
C33 C35 1.526(5)
C33 C34 1.555(5)
C34 C38 1.517(5)
C34 C37 1.536(5)
C35 H35 0.9800
C35 H35A 0.9800
C35 H35B 0.9800
C36 H36 0.9800
C36 H36A 0.9800
C36 H36B 0.9800
C37 H37 0.9800
C37 H37A 0.9800
C37 H37B 0.9800
C38 H38 0.9800
C38 H38A 0.9800
C38 H38B 0.9800

loop_
_geom_torsion_atom_site_label_1
_geom_torsion_atom_site_label_2
_geom_torsion_atom_site_label_3
_geom_torsion_atom_site_label_4
_geom_torsion
B1 N1 C1 C2 -151.4(3)
C5 N1 C1 C2 22.4(5)
N1 C1 C2 C3 1.8(5)
C1 C2 C3 C4 -12.4(5)
C2 C3 C4 C5 -2.7(5)
C1 N1 C5 C6 141.0(3)
B1 N1 C5 C6 -45.5(4)
C1 N1 C5 C4 -35.6(4)
B1 N1 C5 C4 137.9(3)
C3 C4 C5 C6 -149.4(4)
C3 C4 C5 N1 26.6(4)
N1 C5 C6 N2 169.6(3)
C4 C5 C6 N2 -14.4(6)
C5 C6 N2 B2 -167.2(3)
C5 C6 N2 C7 5.2(5)
C1 N1 B1 C15 -19.8(5)
C5 N1 B1 C15 167.0(3)
C1 N1 B1 C24 158.9(3)
C5 N1 B1 C24 -14.2(5)
C6 N2 B2 O1 -11.3(5)
C7 N2 B2 O1 176.3(3)
C6 N2 B2 O2 167.1(3)
C7 N2 B2 O2 -5.3(5)
C6 N2 C7 C8 -95.7(4)
B2 N2 C7 C8 76.5(4)
C6 N2 C7 C12 82.0(4)
B2 N2 C7 C12 -105.8(4)
C12 C7 C8 C9 -0.6(5)
N2 C7 C8 C9 176.9(3)
C12 C7 C8 C13 -178.5(3)
N2 C7 C8 C13 -1.0(5)
C7 C8 C9 C10 -0.4(5)
C13 C8 C9 C10 177.5(3)
C8 C9 C10 C11 1.4(6)
C9 C10 C11 C12 -1.3(6)
C10 C11 C12 C7 0.3(5)
C10 C11 C12 C14 -176.3(4)
C8 C7 C12 C11 0.7(5)
N2 C7 C12 C11 -176.9(3)
C8 C7 C12 C14 177.2(3)
N2 C7 C12 C14 -0.3(5)
N1 B1 C15 C16 -62.3(4)
C24 B1 C15 C16 119.0(3)
N1 B1 C15 C20 120.1(3)
C24 B1 C15 C20 -58.6(4)
C20 C15 C16 C17 2.5(5)
B1 C15 C16 C17 -175.1(3)
C20 C15 C16 C21 -177.7(3)
B1 C15 C16 C21 4.7(5)
C15 C16 C17 C18 0.7(5)
C21 C16 C17 C18 -179.1(3)
C16 C17 C18 C19 -3.2(5)
C16 C17 C18 C22 174.7(3)
C17 C18 C19 C20 2.4(5)
C22 C18 C19 C20 -175.5(3)
C18 C19 C20 C15 0.9(5)
C18 C19 C20 C23 -179.1(3)
C16 C15 C20 C19 -3.3(4)
B1 C15 C20 C19 174.4(3)
C16 C15 C20 C23 176.6(3)
B1 C15 C20 C23 -5.7(5)
N1 B1 C24 C25 119.9(4)
C15 B1 C24 C25 -61.4(4)
N1 B1 C24 C29 -61.7(4)
C15 B1 C24 C29 117.0(4)
C29 C24 C25 C26 0.9(5)
B1 C24 C25 C26 179.4(3)
C29 C24 C25 C30 177.8(3)
B1 C24 C25 C30 -3.7(5)
C24 C25 C26 C27 -0.1(5)
C30 C25 C26 C27 -177.2(3)
C25 C26 C27 C28 -1.2(5)
C25 C26 C27 C31 177.6(3)
C26 C27 C28 C29 1.8(5)
C31 C27 C28 C29 -177.0(3)
C27 C28 C29 C24 -1.1(5)
C27 C28 C29 C32 177.2(3)
C25 C24 C29 C28 -0.3(5)
B1 C24 C29 C28 -178.8(3)
C25 C24 C29 C32 -178.5(3)
B1 C24 C29 C32 3.0(5)
O2 B2 O1 C33 8.5(4)
N2 B2 O1 C33 -172.9(3)
O1 B2 O2 C34 13.6(4)
N2 B2 O2 C34 -164.9(3)
B2 O1 C33 C36 -147.2(3)
B2 O1 C33 C35 93.2(3)
B2 O1 C33 C34 -25.4(3)
B2 O2 C34 C38 -151.6(3)
B2 O2 C34 C37 89.9(3)
B2 O2 C34 C33 -28.3(3)
O1 C33 C34 O2 32.7(3)
C36 C33 C34 O2 149.9(3)
C35 C33 C34 O2 -82.1(3)
O1 C33 C34 C38 150.3(3)
C36 C33 C34 C38 -92.5(4)
C35 C33 C34 C38 35.5(4)
O1 C33 C34 C37 -81.4(3)
C36 C33 C34 C37 35.8(4)
C35 C33 C34 C37 163.8(3)
